data_2310867
loop_
_publ_author_name
'Ito, T.'
'Mori, H.'

_publ_section_title
;
 The crystal structure of datolite
;
_journal_name_full 'Acta Crystallographica (1,1948-23,1967)'
_journal_page_first 24
_journal_page_last 32
_journal_volume 6
_journal_year 1953
_chemical_formula_sum 'B Ca H O5 Si'
_chemical_name_systematic 'Ca B (Si O4) (O H)'
_space_group_IT_number 14
_symmetry_space_group_name_Hall '-P 2ybc'
_symmetry_space_group_name_H-M 'P 1 21/c 1'
_cell_angle_alpha 90
_cell_angle_beta 90.15
_cell_angle_gamma 90
_cell_formula_units_Z 4
_cell_length_a 4.84
_cell_length_b 7.6
_cell_length_c 9.62
_cell_volume 353.861
_citation_journal_id_ASTM ACCRA9
_cod_data_source_file Ito_ACCRA9_1953_181.cif
_cod_data_source_block H1B1Ca1O5Si1
_cod_original_cell_volume 353.8609
_cod_original_formula_sum 'H1 B1 Ca1 O5 Si1'
_cod_database_code 2310867

loop_
_symmetry_equiv_pos_as_xyz
x,y,z
-x,y+1/2,-z+1/2
-x,-y,-z
x,-y-1/2,z-1/2

loop_
_atom_site_label
_atom_site_type_symbol
_atom_site_fract_x
_atom_site_fract_y
_atom_site_fract_z
_atom_site_occupancy
_atom_site_U_iso_or_equiv
Ca1 Ca+2 0.99 0.103 0.338 1 0.0
Si1 Si+4 0.475 0.265 0.083 1 0.0
B1 B+3 0.6 0.4 0.34 1 0.0
O2 O-2 0.69 0.3 0.46 1 0.0
O4 O-2 0.32 0.085 0.14 1 0.0
O3 O-2 0.7 0.33 0.21 1 0.0
O1 O-2 0.25 0.395 0.04 1 0.0
O5 O-2 0.275 0.415 0.335 1 0.0
